data_4000318
_journal_name_full 'Chemistry of Materials'
_journal_paper_doi 10.1021/cm034288d
_journal_year 2003
_chemical_formula_sum 'C21 H30 Cl N O2'
_chemical_formula_weight 363.91
_space_group_IT_number 14
_symmetry_cell_setting monoclinic
_symmetry_space_group_name_Hall '-P 2yn'
_symmetry_space_group_name_H-M 'P 1 21/n 1'
_atom_sites_solution_hydrogens geom
_atom_sites_solution_primary direct
_atom_sites_solution_secondary difmap
_cell_angle_alpha 90.00
_cell_angle_beta 96.770(10)
_cell_angle_gamma 90.00
_cell_formula_units_Z 4
_cell_length_a 9.946(2)
_cell_length_b 9.184(7)
_cell_length_c 22.313(4)
_cell_measurement_reflns_used 25
_cell_measurement_temperature 293(2)
_cell_measurement_theta_max 12
_cell_measurement_theta_min 8
_cell_volume 2023.9(16)
_diffrn_ambient_temperature 293(2)
_diffrn_detector_area_resol_mean ?
_diffrn_measurement_device_type cad4
_diffrn_measurement_method 'omega two theta'
_diffrn_radiation_monochromator graphite
_diffrn_radiation_source 'fine-focus sealed tube'
_diffrn_radiation_type MoK/a
_diffrn_radiation_wavelength 0.70930
_diffrn_reflns_av_R_equivalents 0.0000
_diffrn_reflns_av_sigmaI/netI 0.0349
_diffrn_reflns_limit_h_max 10
_diffrn_reflns_limit_h_min -10
_diffrn_reflns_limit_k_max 9
_diffrn_reflns_limit_k_min 0
_diffrn_reflns_limit_l_max 23
_diffrn_reflns_limit_l_min 0
_diffrn_reflns_number 2526
_diffrn_reflns_theta_max 22.42
_diffrn_reflns_theta_min 2.40
_diffrn_standards_decay_% nil
_diffrn_standards_interval_count ?
_diffrn_standards_interval_time 1h
_diffrn_standards_number 3
_exptl_absorpt_coefficient_mu 0.202
_exptl_crystal_colour colourless
_exptl_crystal_density_diffrn 1.194
_exptl_crystal_density_meas ?
_exptl_crystal_density_method 'not measured'
_exptl_crystal_description needle
_exptl_crystal_F_000 784
_exptl_crystal_size_max 0.21
_exptl_crystal_size_mid 0.13
_exptl_crystal_size_min 0.11
_refine_ls_extinction_coef ?
_refine_ls_extinction_method none
_refine_ls_goodness_of_fit_ref 1.089
_refine_ls_hydrogen_treatment mixed
_refine_ls_matrix_type full
_refine_ls_number_parameters 346
_refine_ls_number_reflns 2526
_refine_ls_number_restraints 0
_refine_ls_restrained_S_all 1.089
_refine_ls_R_factor_all 0.0707
_refine_ls_R_factor_gt 0.0458
_refine_ls_shift/su_max 0.067
_refine_ls_shift/su_mean 0.008
_refine_ls_structure_factor_coef Fsqd
_refine_ls_weighting_details 'w=1/[\s^2^(Fo^2^)+(0.0802P)^2^+0.0893P] where P=(Fo^2^+2Fc^2^)/3'
_refine_ls_weighting_scheme calc
_refine_ls_wR_factor_gt 0.1271
_refine_ls_wR_factor_ref 0.1349
_reflns_number_gt 1812
_reflns_number_total 2526
_reflns_threshold_expression >2sigma(I)
_cod_depositor_comments
;
The following automatic conversions were performed:

'_refine_ls_weighting_scheme' value 'calc
w=1/[\s^2^(Fo^2^)+(0.0802P)^2^+0.0893P] where P=(Fo^2^+2Fc^2^)/3' was
changed to 'calc'. New tag '_refine_ls_weighting_details' was
created. The value of the new tag was set to
'w=1/[\s^2^(Fo^2^)+(0.0802P)^2^+0.0893P] where P=(Fo^2^+2Fc^2^)/3'.

Automatic conversion script
Id: cif_fix_values 3143 2015-03-26 13:38:13Z robertas 
;
_cod_original_sg_symbol_H-M 'P 21/n'
_cod_database_code 4000318

loop_
_symmetry_equiv_pos_as_xyz
'x, y, z'
'-x+1/2, y+1/2, -z+1/2'
'-x, -y, -z'
'x-1/2, -y-1/2, z-1/2'

loop_
_atom_site_label
_atom_site_type_symbol
_atom_site_fract_x
_atom_site_fract_y
_atom_site_fract_z
_atom_site_U_iso_or_equiv
_atom_site_adp_type
_atom_site_occupancy
_atom_site_calc_flag
_atom_site_refinement_flags
_atom_site_disorder_assembly
_atom_site_disorder_group
Cl1 Cl 0.56456(13) 0.16980(10) 0.01255(4) 0.1150(5) Uani 1 d . . .
N1 N 0.2142(2) 0.6085(2) 0.29323(10) 0.0471(5) Uani 1 d . . .
C1 C 0.4013(2) 0.5129(3) 0.17578(10) 0.0482(6) Uani 1 d . . .
C4 C 0.6356(3) 0.4424(3) 0.05202(11) 0.0587(7) Uani 1 d . . .
O2 O 0.3632(2) 0.3901(2) 0.18709(9) 0.0866(7) Uani 1 d . . .
O1 O 0.3630(2) 0.62643(19) 0.19929(8) 0.0697(6) Uani 1 d . . .
C16 C 0.3110(3) 0.5732(3) 0.34835(11) 0.0498(6) Uani 1 d . . .
C17 C 0.3725(3) 0.4247(3) 0.34448(14) 0.0611(7) Uani 1 d . . .
C3 C 0.5421(3) 0.4286(3) 0.09742(11) 0.0557(7) Uani 1 d . . .
C2 C 0.5005(3) 0.5306(3) 0.13100(11) 0.0532(7) Uani 1 d . . .
C10 C 0.0920(2) 0.5136(3) 0.27840(11) 0.0465(6) Uani 1 d . . .
C9 C 0.6553(3) 0.3312(4) 0.01151(12) 0.0736(9) Uani 1 d . . .
C11 C 0.0068(3) 0.5821(3) 0.22448(14) 0.0634(8) Uani 1 d . . .
C21 C 0.4177(4) 0.6901(4) 0.35527(17) 0.0774(9) Uani 1 d . . .
C15 C 0.0109(3) 0.4950(4) 0.33107(13) 0.0641(8) Uani 1 d . . .
C14 C -0.1192(3) 0.4118(4) 0.31173(19) 0.0805(10) Uani 1 d . . .
C5 C 0.7114(3) 0.5671(5) 0.04620(14) 0.0797(9) Uani 1 d . . .
C8 C 0.7433(5) 0.3458(7) -0.03163(16) 0.0988(14) Uani 1 d . . .
C18 C 0.4779(4) 0.3976(4) 0.39806(16) 0.0788(10) Uani 1 d . . .
C12 C -0.1257(4) 0.5022(5) 0.20760(18) 0.0827(10) Uani 1 d . . .
C20 C 0.5217(4) 0.6628(5) 0.4096(2) 0.0915(11) Uani 1 d . . .
C13 C -0.2048(3) 0.4857(5) 0.26101(19) 0.0837(10) Uani 1 d . . .
C6 C 0.7998(4) 0.5813(7) 0.00391(19) 0.1063(14) Uani 1 d . . .
C19 C 0.5837(4) 0.5146(4) 0.40652(19) 0.0838(10) Uani 1 d . . .
C7 C 0.8154(4) 0.4703(8) -0.03485(19) 0.1119(18) Uani 1 d . . .
H1N H 0.187(2) 0.693(3) 0.2988(10) 0.051(8) Uiso 1 d . . .
H3 H 0.502(3) 0.346(3) 0.1013(14) 0.085(11) Uiso 1 d . . .
H5 H 0.695(3) 0.645(3) 0.0715(14) 0.075(9) Uiso 1 d . . .
H2 H 0.521(3) 0.628(3) 0.1251(13) 0.077(9) Uiso 1 d . . .
H2N H 0.267(3) 0.607(3) 0.2597(13) 0.068(8) Uiso 1 d . . .
H8 H 0.747(4) 0.275(5) -0.059(2) 0.127(16) Uiso 1 d . . .
H6 H 0.843(5) 0.667(5) 0.005(2) 0.15(2) Uiso 1 d . . .
H7 H 0.868(4) 0.484(4) -0.0617(19) 0.108(13) Uiso 1 d . . .
H15B H 0.064(3) 0.443(3) 0.3652(13) 0.070(8) Uiso 1 d . . .
H17A H 0.305(3) 0.354(3) 0.3407(12) 0.067(8) Uiso 1 d . . .
H14B H -0.163(4) 0.400(3) 0.3445(15) 0.092(11) Uiso 1 d . . .
H15A H -0.007(3) 0.590(3) 0.3459(11) 0.060(8) Uiso 1 d . . .
H10 H 0.125(2) 0.416(3) 0.2682(11) 0.057(7) Uiso 1 d . . .
H16 H 0.256(3) 0.578(2) 0.3826(12) 0.056(7) Uiso 1 d . . .
H14A H -0.097(3) 0.310(3) 0.2959(12) 0.074(9) Uiso 1 d . . .
H11A H -0.011(3) 0.682(3) 0.2352(12) 0.073(9) Uiso 1 d . . .
H21A H 0.379(3) 0.779(4) 0.3557(13) 0.083(10) Uiso 1 d . . .
H19A H 0.630(4) 0.514(4) 0.3749(18) 0.098(12) Uiso 1 d . . .
H11B H 0.062(3) 0.587(3) 0.1905(12) 0.062(7) Uiso 1 d . . .
H17B H 0.414(3) 0.427(3) 0.3092(13) 0.057(8) Uiso 1 d . . .
H20A H 0.485(4) 0.660(4) 0.4427(18) 0.109(16) Uiso 1 d . . .
H18B H 0.512(4) 0.296(4) 0.3985(16) 0.111(12) Uiso 1 d . . .
H18A H 0.433(3) 0.398(3) 0.4318(15) 0.083(11) Uiso 1 d . . .
H12A H -0.100(4) 0.415(4) 0.1909(17) 0.105(13) Uiso 1 d . . .
H19B H 0.652(4) 0.497(3) 0.4414(17) 0.100(11) Uiso 1 d . . .
H21B H 0.460(4) 0.684(4) 0.3166(18) 0.112(13) Uiso 1 d . . .
H13A H -0.224(3) 0.582(4) 0.2727(13) 0.079(9) Uiso 1 d . . .
H20B H 0.587(4) 0.745(4) 0.4138(15) 0.104(11) Uiso 1 d . . .
H12B H -0.176(4) 0.550(4) 0.1761(17) 0.095(11) Uiso 1 d . . .
H13B H -0.288(4) 0.429(4) 0.2472(16) 0.106(11) Uiso 1 d . . .

loop_
_atom_site_aniso_label
_atom_site_aniso_U_11
_atom_site_aniso_U_22
_atom_site_aniso_U_33
_atom_site_aniso_U_23
_atom_site_aniso_U_13
_atom_site_aniso_U_12
Cl1 0.1747(11) 0.0776(6) 0.0967(7) -0.0209(5) 0.0325(7) 0.0220(6)
N1 0.0546(13) 0.0399(12) 0.0477(13) -0.0022(9) 0.0100(11) 0.0041(10)
C1 0.0521(14) 0.0493(16) 0.0424(14) 0.0029(11) 0.0026(11) -0.0080(12)
C4 0.0508(15) 0.0811(19) 0.0437(15) 0.0033(13) 0.0029(13) 0.0126(14)
O2 0.134(2) 0.0528(12) 0.0816(14) -0.0010(10) 0.0480(14) -0.0278(12)
O1 0.0896(15) 0.0558(11) 0.0704(12) -0.0024(9) 0.0372(11) 0.0017(10)
C16 0.0524(14) 0.0562(15) 0.0406(14) -0.0056(11) 0.0049(12) 0.0025(12)
C17 0.0703(19) 0.0565(18) 0.0549(19) 0.0004(13) 0.0000(16) 0.0050(15)
C3 0.0667(18) 0.0547(17) 0.0461(15) 0.0013(13) 0.0080(13) -0.0013(14)
C2 0.0590(16) 0.0494(16) 0.0522(15) -0.0014(13) 0.0110(13) -0.0113(12)
C10 0.0464(14) 0.0445(14) 0.0492(14) 0.0001(11) 0.0078(12) 0.0027(12)
C9 0.0723(19) 0.097(2) 0.0510(17) 0.0014(15) 0.0066(15) 0.0328(17)
C11 0.0609(17) 0.073(2) 0.0555(17) 0.0110(15) 0.0028(15) 0.0007(15)
C21 0.079(2) 0.059(2) 0.089(3) -0.0064(16) -0.015(2) -0.0070(17)
C15 0.0608(18) 0.073(2) 0.0608(18) 0.0141(16) 0.0156(15) 0.0099(15)
C14 0.0556(19) 0.089(3) 0.100(3) 0.028(2) 0.0201(19) 0.0035(17)
C5 0.068(2) 0.116(3) 0.0564(19) -0.0022(19) 0.0143(16) -0.015(2)
C8 0.089(3) 0.150(4) 0.058(2) 0.001(2) 0.015(2) 0.058(3)
C18 0.083(2) 0.083(2) 0.065(2) 0.0044(17) -0.0101(19) 0.0108(19)
C12 0.068(2) 0.096(3) 0.080(2) 0.007(2) -0.0113(19) 0.0022(19)
C20 0.082(3) 0.095(3) 0.091(3) -0.013(2) -0.018(2) -0.014(2)
C13 0.0515(18) 0.086(3) 0.113(3) 0.020(2) 0.0063(19) 0.0084(18)
C6 0.073(2) 0.182(5) 0.067(2) 0.010(3) 0.016(2) -0.028(3)
C19 0.061(2) 0.116(3) 0.072(2) 0.006(2) -0.0021(19) 0.009(2)
C7 0.062(2) 0.217(6) 0.059(3) 0.027(3) 0.017(2) 0.024(3)
